data_1515590
loop_
_publ_author_name
'Chiu, Chien-Yang'
'Kim, Bumjung'
'Gorodetsky, Alon A.'
'Sattler, Wesley'
'Wei, Sujun'
'Sattler, Aaron'
'Steigerwald, Michael'
'Nuckolls, Colin'

_publ_section_title
;
 Shape-shifting in contorted dibenzotetrathienocoronenes
;
_journal_issue 8
_journal_name_full 'Chemical Science'
_journal_page_first 1480
_journal_paper_doi 10.1039/c1sc00156f
_journal_volume 2
_journal_year 2011
_chemical_formula_sum 'C68 H52 N4 S4'
_chemical_formula_weight 1053.38
_chemical_name_systematic
;
?
;
_space_group_IT_number 14
_symmetry_cell_setting monoclinic
_symmetry_space_group_name_Hall '-P 2ybc'
_symmetry_space_group_name_H-M 'P 1 21/c 1'
_atom_sites_solution_hydrogens geom
_atom_sites_solution_primary direct
_atom_sites_solution_secondary difmap
_audit_creation_method SHELXL-97
_cell_angle_alpha 90.00
_cell_angle_beta 96.049(3)
_cell_angle_gamma 90.00
_cell_formula_units_Z 4
_cell_length_a 13.742(2)
_cell_length_b 21.483(4)
_cell_length_c 17.611(3)
_cell_measurement_reflns_used 9817
_cell_measurement_temperature 125(2)
_cell_measurement_theta_max 30.45
_cell_measurement_theta_min 2.22
_cell_volume 5170.2(15)
_computing_cell_refinement 'Bruker SAINT'
_computing_data_collection 'Bruker APEX2'
_computing_data_reduction 'Bruker SAINT'
_computing_molecular_graphics 'Bruker SHELXTL'
_computing_publication_material 'Bruker SHELXTL'
_computing_structure_refinement 'SHELXL-97 (Sheldrick, 2008)'
_computing_structure_solution 'SHELXS-97 (Sheldrick, 2008)'
_diffrn_ambient_temperature 125(2)
_diffrn_measured_fraction_theta_full 0.995
_diffrn_measured_fraction_theta_max 0.995
_diffrn_measurement_device_type 'Bruker APEX-II CCD'
_diffrn_measurement_method '\f and \w scans'
_diffrn_radiation_monochromator graphite
_diffrn_radiation_source 'fine-focus sealed tube'
_diffrn_radiation_type MoK\a
_diffrn_radiation_wavelength 0.71073
_diffrn_reflns_av_R_equivalents 0.0754
_diffrn_reflns_av_sigmaI/netI 0.0593
_diffrn_reflns_limit_h_max 19
_diffrn_reflns_limit_h_min -19
_diffrn_reflns_limit_k_max 30
_diffrn_reflns_limit_k_min -30
_diffrn_reflns_limit_l_max 25
_diffrn_reflns_limit_l_min -25
_diffrn_reflns_number 79510
_diffrn_reflns_theta_full 30.54
_diffrn_reflns_theta_max 30.54
_diffrn_reflns_theta_min 1.49
_exptl_absorpt_coefficient_mu 0.234
_exptl_absorpt_correction_T_max 0.9636
_exptl_absorpt_correction_T_min 0.8803
_exptl_absorpt_correction_type empirical
_exptl_absorpt_process_details SADABS
_exptl_crystal_colour BLACK
_exptl_crystal_density_diffrn 1.353
_exptl_crystal_density_method 'not measured'
_exptl_crystal_description BLOCK
_exptl_crystal_F_000 2208
_exptl_crystal_size_max 0.56
_exptl_crystal_size_mid 0.17
_exptl_crystal_size_min 0.16
_refine_diff_density_max 1.677
_refine_diff_density_min -1.092
_refine_diff_density_rms 0.099
_refine_ls_extinction_method none
_refine_ls_goodness_of_fit_ref 1.287
_refine_ls_hydrogen_treatment constr
_refine_ls_matrix_type full
_refine_ls_number_parameters 689
_refine_ls_number_reflns 15748
_refine_ls_number_restraints 0
_refine_ls_restrained_S_all 1.287
_refine_ls_R_factor_all 0.1170
_refine_ls_R_factor_gt 0.0726
_refine_ls_shift/su_max 0.001
_refine_ls_shift/su_mean 0.000
_refine_ls_structure_factor_coef Fsqd
_refine_ls_weighting_details 'calc w=1/[\s^2^(Fo^2^)+(0.0700P)^2^+4.3833P] where P=(Fo^2^+2Fc^2^)/3'
_refine_ls_weighting_scheme calc
_refine_ls_wR_factor_gt 0.1773
_refine_ls_wR_factor_ref 0.2050
_reflns_number_gt 10534
_reflns_number_total 15748
_reflns_threshold_expression >2sigma(I)
_cod_data_source_file c1sc00156f.txt
_cod_data_source_block cocrs10
_cod_depositor_comments
;
The following automatic conversions were performed:

'_symmetry_cell_setting' value 'Monoclinic' changed to 'monoclinic'
according to
/usr/data/users/saulius/automatic-downloads/retrospective/RSC/lib/dictionaries/cif_core.dic
dictionary named 'cif_core.dic' version 2.4.2 from
2011-04-26.

'_exptl_absorpt_correction_type' value 'EMPIRICAL'
changed to 'empirical' according to
/usr/data/users/saulius/automatic-downloads/retrospective/RSC/lib/dictionaries/cif_core.dic
dictionary named 'cif_core.dic' version 2.4.2 from
2011-04-26.

'_refine_ls_hydrogen_treatment' value 'CONSTR' changed
to 'constr' according to
/usr/data/users/saulius/automatic-downloads/retrospective/RSC/lib/dictionaries/cif_core.dic
dictionary named 'cif_core.dic' version 2.4.2 from 2011-04-26.

Automatic conversion script
Id: cif_fix_values 2281 2013-09-26 08:29:07Z andrius 
;
_cod_original_cell_volume 5170.0(16)
_cod_original_sg_symbol_H-M P2(1)/c
_cod_database_code 1515590

loop_
_symmetry_equiv_pos_as_xyz
'x, y, z'
'-x, y+1/2, -z+1/2'
'-x, -y, -z'
'x, -y-1/2, z-1/2'

loop_
_atom_site_label
_atom_site_type_symbol
_atom_site_fract_x
_atom_site_fract_y
_atom_site_fract_z
_atom_site_U_iso_or_equiv
_atom_site_adp_type
_atom_site_occupancy
_atom_site_symmetry_multiplicity
_atom_site_calc_flag
_atom_site_refinement_flags
S1 S 0.45089(6) 0.59264(4) 1.47002(4) 0.03058(17) Uani 1 1 d .
S2 S 0.24199(6) 0.59382(4) 1.40304(4) 0.02991(17) Uani 1 1 d .
S3 S 0.46909(5) 0.55316(3) 0.86461(4) 0.02101(14) Uani 1 1 d .
S4 S 0.67996(5) 0.55399(3) 0.93581(4) 0.02089(14) Uani 1 1 d .
C1 C 0.4265(2) 0.61410(12) 1.23791(14) 0.0194(5) Uani 1 1 d .
C2 C 0.35466(19) 0.61507(11) 1.17201(14) 0.0182(5) Uani 1 1 d .
C3 C 0.38681(18) 0.61042(11) 1.09679(14) 0.0170(5) Uani 1 1 d .
C4 C 0.48971(18) 0.60364(11) 1.08873(14) 0.0172(5) Uani 1 1 d .
C5 C 0.56067(18) 0.61424(12) 1.15374(14) 0.0176(5) Uani 1 1 d .
C6 C 0.52861(19) 0.61943(12) 1.22893(14) 0.0187(5) Uani 1 1 d .
C7 C 0.3960(2) 0.60951(12) 1.31231(14) 0.0210(5) Uani 1 1 d .
C8 C 0.2942(2) 0.60445(13) 1.31887(15) 0.0231(5) Uani 1 1 d .
C9 C 0.2233(2) 0.60801(13) 1.25538(15) 0.0229(5) Uani 1 1 d .
C10 C 0.25338(19) 0.61782(12) 1.18082(15) 0.0202(5) Uani 1 1 d .
C11 C 0.18606(19) 0.63256(12) 1.11366(15) 0.0205(5) Uani 1 1 d .
C12 C 0.21831(19) 0.62843(12) 1.03960(15) 0.0203(5) Uani 1 1 d .
C13 C 0.31728(18) 0.60814(11) 1.03176(14) 0.0172(5) Uani 1 1 d .
C14 C 0.34821(19) 0.58735(12) 0.96075(14) 0.0180(5) Uani 1 1 d .
C15 C 0.44815(19) 0.57944(11) 0.95447(13) 0.0176(5) Uani 1 1 d .
C16 C 0.52125(18) 0.58951(11) 1.01664(14) 0.0174(5) Uani 1 1 d .
C17 C 0.62386(18) 0.58157(12) 1.01294(14) 0.0183(5) Uani 1 1 d .
C18 C 0.69288(19) 0.59456(12) 1.07505(15) 0.0200(5) Uani 1 1 d .
C19 C 0.66059(19) 0.61665(12) 1.14436(14) 0.0197(5) Uani 1 1 d .
C20 C 0.72646(19) 0.64334(13) 1.20594(15) 0.0229(5) Uani 1 1 d .
C21 C 0.6965(2) 0.64721(13) 1.28021(15) 0.0236(5) Uani 1 1 d .
C22 C 0.5991(2) 0.62629(13) 1.29285(15) 0.0222(5) Uani 1 1 d .
C23 C 0.5696(2) 0.61468(12) 1.36728(15) 0.0227(5) Uani 1 1 d .
C24 C 0.4702(2) 0.60702(12) 1.37558(14) 0.0234(5) Uani 1 1 d .
C25 C 0.1245(2) 0.59160(14) 1.35545(17) 0.0291(6) Uani 1 1 d .
C26 C 0.1263(2) 0.59894(14) 1.27890(16) 0.0284(6) Uani 1 1 d .
H26A H 0.0689 0.5982 1.2438 0.034 Uiso 1 1 calc R
C27 C 0.0910(2) 0.65678(14) 1.11914(17) 0.0266(6) Uani 1 1 d .
H27A H 0.0688 0.6613 1.1682 0.032 Uiso 1 1 calc R
C28 C 0.0299(2) 0.67388(14) 1.05561(18) 0.0295(6) Uani 1 1 d .
H28A H -0.0345 0.6880 1.0611 0.035 Uiso 1 1 calc R
C29 C 0.0621(2) 0.67053(14) 0.98328(17) 0.0276(6) Uani 1 1 d .
H29A H 0.0202 0.6829 0.9395 0.033 Uiso 1 1 calc R
C30 C 0.1555(2) 0.64912(13) 0.97561(16) 0.0229(5) Uani 1 1 d .
H30A H 0.1780 0.6483 0.9264 0.027 Uiso 1 1 calc R
C31 C 0.28973(19) 0.56785(12) 0.89163(14) 0.0202(5) Uani 1 1 d .
H31A H 0.2202 0.5686 0.8856 0.024 Uiso 1 1 calc R
C32 C 0.34486(19) 0.54818(12) 0.83591(14) 0.0195(5) Uani 1 1 d .
C33 C 0.79526(19) 0.55639(12) 0.98745(15) 0.0213(5) Uani 1 1 d .
C34 C 0.79037(19) 0.57879(12) 1.05896(15) 0.0219(5) Uani 1 1 d .
H34A H 0.8462 0.5836 1.0951 0.026 Uiso 1 1 calc R
C35 C 0.8151(2) 0.67211(14) 1.19092(18) 0.0293(6) Uani 1 1 d .
H35A H 0.8340 0.6712 1.1406 0.035 Uiso 1 1 calc R
C36 C 0.8747(2) 0.70144(16) 1.2480(2) 0.0360(7) Uani 1 1 d .
H36A H 0.9343 0.7201 1.2371 0.043 Uiso 1 1 calc R
C37 C 0.8467(2) 0.70352(16) 1.32211(19) 0.0362(7) Uani 1 1 d .
H37A H 0.8879 0.7230 1.3619 0.043 Uiso 1 1 calc R
C38 C 0.7596(2) 0.67745(14) 1.33723(17) 0.0300(6) Uani 1 1 d .
H38A H 0.7411 0.6798 1.3876 0.036 Uiso 1 1 calc R
C39 C 0.6284(2) 0.60528(13) 1.43958(16) 0.0285(6) Uani 1 1 d .
H39A H 0.6978 0.6073 1.4451 0.034 Uiso 1 1 calc R
C40 C 0.5752(3) 0.59332(13) 1.49889(16) 0.0304(6) Uani 1 1 d .
C41 C 0.0391(2) 0.58326(17) 1.40058(18) 0.0354(7) Uani 1 1 d .
H41A H 0.0392 0.5400 1.4201 0.042 Uiso 1 1 calc R
H41B H -0.0221 0.5893 1.3664 0.042 Uiso 1 1 calc R
C42 C 0.0398(2) 0.62807(16) 1.46752(18) 0.0333(7) Uani 1 1 d .
H42A H 0.0356 0.6712 1.4476 0.040 Uiso 1 1 calc R
H42B H 0.1029 0.6239 1.4999 0.040 Uiso 1 1 calc R
C43 C -0.0433(2) 0.61737(17) 1.51661(19) 0.0379(7) Uani 1 1 d .
H43A H -0.1064 0.6252 1.4855 0.045 Uiso 1 1 calc R
H43B H -0.0426 0.5733 1.5332 0.045 Uiso 1 1 calc R
C44 C -0.0363(4) 0.6589(2) 1.5864(2) 0.0578(11) Uani 1 1 d .
H44A H -0.0920 0.6508 1.6155 0.087 Uiso 1 1 calc R
H44B H -0.0371 0.7026 1.5704 0.087 Uiso 1 1 calc R
H44C H 0.0248 0.6501 1.6185 0.087 Uiso 1 1 calc R
C45 C 0.3111(2) 0.52444(13) 0.75757(15) 0.0238(5) Uani 1 1 d .
H45A H 0.2475 0.5030 0.7589 0.029 Uiso 1 1 calc R
H45B H 0.3588 0.4935 0.7425 0.029 Uiso 1 1 calc R
C46 C 0.2995(2) 0.57601(13) 0.69770(15) 0.0244(5) Uani 1 1 d .
H46A H 0.2441 0.6030 0.7083 0.029 Uiso 1 1 calc R
H46B H 0.3594 0.6019 0.7026 0.029 Uiso 1 1 calc R
C47 C 0.2814(2) 0.55225(14) 0.61588(15) 0.0287(6) Uani 1 1 d .
H47A H 0.2776 0.5883 0.5807 0.034 Uiso 1 1 calc R
H47B H 0.3379 0.5265 0.6047 0.034 Uiso 1 1 calc R
C48 C 0.1889(2) 0.51408(16) 0.59992(17) 0.0332(7) Uani 1 1 d .
H48A H 0.1788 0.5038 0.5454 0.050 Uiso 1 1 calc R
H48B H 0.1330 0.5381 0.6141 0.050 Uiso 1 1 calc R
H48C H 0.1951 0.4756 0.6299 0.050 Uiso 1 1 calc R
C49 C 0.8843(2) 0.53237(14) 0.95516(16) 0.0241(5) Uani 1 1 d .
H49A H 0.8828 0.4863 0.9567 0.029 Uiso 1 1 calc R
H49B H 0.9427 0.5461 0.9887 0.029 Uiso 1 1 calc R
C50 C 0.8964(2) 0.55252(15) 0.87370(16) 0.0279(6) Uani 1 1 d .
H50A H 0.8942 0.5985 0.8703 0.033 Uiso 1 1 calc R
H50B H 0.8418 0.5357 0.8385 0.033 Uiso 1 1 calc R
C51 C 0.9935(2) 0.52916(17) 0.84972(17) 0.0339(7) Uani 1 1 d .
H51A H 1.0472 0.5434 0.8877 0.041 Uiso 1 1 calc R
H51B H 0.9933 0.4831 0.8503 0.041 Uiso 1 1 calc R
C52 C 1.0140(3) 0.5513(2) 0.7709(2) 0.0546(11) Uani 1 1 d .
H52A H 1.0772 0.5348 0.7592 0.082 Uiso 1 1 calc R
H52B H 1.0157 0.5969 0.7701 0.082 Uiso 1 1 calc R
H52C H 0.9622 0.5363 0.7327 0.082 Uiso 1 1 calc R
C53 C 0.6064(3) 0.58046(16) 1.58240(18) 0.0427(9) Uani 1 1 d .
H53A H 0.5674 0.6070 1.6138 0.051 Uiso 1 1 calc R
H53B H 0.5918 0.5365 1.5935 0.051 Uiso 1 1 calc R
C54 C 0.7119(3) 0.5923(2) 1.6047(2) 0.0498(10) Uani 1 1 d .
H54A H 0.7278 0.6352 1.5898 0.060 Uiso 1 1 calc R
H54B H 0.7510 0.5633 1.5765 0.060 Uiso 1 1 calc R
C55 C 0.7412(3) 0.5841(2) 1.6915(2) 0.0557(11) Uani 1 1 d .
H55A H 0.7191 0.5427 1.7073 0.067 Uiso 1 1 calc R
H55B H 0.8134 0.5852 1.7014 0.067 Uiso 1 1 calc R
C56 C 0.6992(3) 0.63296(19) 1.73966(18) 0.0465(9) Uani 1 1 d .
H56A H 0.7226 0.6261 1.7935 0.070 Uiso 1 1 calc R
H56B H 0.6276 0.6304 1.7329 0.070 Uiso 1 1 calc R
H56C H 0.7198 0.6743 1.7240 0.070 Uiso 1 1 calc R
N104 N 0.7691(2) 0.72187(15) 0.97800(18) 0.0440(7) Uani 1 1 d .
N103 N 0.5516(2) 0.76565(13) 1.12924(16) 0.0386(6) Uani 1 1 d .
N101 N 0.1022(2) 0.73256(16) 0.78642(19) 0.0463(8) Uani 1 1 d .
N102 N 0.3045(2) 0.72365(13) 0.61091(16) 0.0384(6) Uani 1 1 d .
C101 C 0.3571(2) 0.73712(12) 0.81215(16) 0.0234(5) Uani 1 1 d .
C102 C 0.4573(2) 0.72973(12) 0.79667(16) 0.0248(5) Uani 1 1 d .
H10A H 0.4720 0.7250 0.7455 0.030 Uiso 1 1 calc R
C103 C 0.5309(2) 0.72950(13) 0.85432(16) 0.0255(6) Uani 1 1 d .
H10B H 0.5963 0.7233 0.8431 0.031 Uiso 1 1 calc R
C104 C 0.5116(2) 0.73847(12) 0.93222(16) 0.0248(6) Uani 1 1 d .
C105 C 0.4113(2) 0.74705(13) 0.94738(16) 0.0257(6) Uani 1 1 d .
H10C H 0.3970 0.7539 0.9983 0.031 Uiso 1 1 calc R
C106 C 0.3374(2) 0.74557(13) 0.89038(16) 0.0256(6) Uani 1 1 d .
H10D H 0.2718 0.7501 0.9019 0.031 Uiso 1 1 calc R
C107 C 0.2809(2) 0.73487(13) 0.75386(17) 0.0267(6) Uani 1 1 d .
C108 C 0.1812(2) 0.73490(15) 0.77113(18) 0.0330(7) Uani 1 1 d .
C109 C 0.2952(2) 0.72910(13) 0.67499(17) 0.0288(6) Uani 1 1 d .
C110 C 0.5858(2) 0.74016(13) 0.99157(17) 0.0274(6) Uani 1 1 d .
C111 C 0.5661(2) 0.75387(14) 1.06825(17) 0.0302(6) Uani 1 1 d .
C112 C 0.6874(2) 0.72965(14) 0.98277(18) 0.0314(6) Uani 1 1 d .

loop_
_atom_site_aniso_label
_atom_site_aniso_U_11
_atom_site_aniso_U_22
_atom_site_aniso_U_33
_atom_site_aniso_U_23
_atom_site_aniso_U_13
_atom_site_aniso_U_12
S1 0.0447(5) 0.0306(4) 0.0161(3) 0.0010(3) 0.0017(3) -0.0026(3)
S2 0.0322(4) 0.0397(4) 0.0189(3) 0.0002(3) 0.0078(3) -0.0079(3)
S3 0.0200(3) 0.0266(3) 0.0164(3) -0.0012(2) 0.0016(2) 0.0003(2)
S4 0.0178(3) 0.0273(3) 0.0179(3) -0.0009(2) 0.0033(2) -0.0004(2)
C1 0.0240(13) 0.0185(11) 0.0160(11) -0.0014(9) 0.0024(9) 0.0003(9)
C2 0.0205(12) 0.0188(11) 0.0153(11) -0.0005(9) 0.0023(9) -0.0018(9)
C3 0.0170(11) 0.0199(11) 0.0144(10) 0.0003(9) 0.0025(9) -0.0012(9)
C4 0.0171(11) 0.0191(11) 0.0154(11) -0.0004(9) 0.0019(9) 0.0004(9)
C5 0.0172(11) 0.0207(11) 0.0148(11) -0.0006(9) 0.0006(9) 0.0011(9)
C6 0.0202(12) 0.0204(12) 0.0153(11) -0.0023(9) 0.0003(9) 0.0025(9)
C7 0.0281(14) 0.0203(12) 0.0149(11) -0.0009(9) 0.0041(10) -0.0004(10)
C8 0.0269(14) 0.0262(13) 0.0170(11) -0.0009(10) 0.0058(10) -0.0051(10)
C9 0.0239(13) 0.0254(13) 0.0199(12) -0.0020(10) 0.0046(10) -0.0054(10)
C10 0.0195(12) 0.0221(12) 0.0193(12) -0.0016(9) 0.0034(9) -0.0020(9)
C11 0.0157(12) 0.0251(12) 0.0209(12) -0.0014(10) 0.0023(9) -0.0026(9)
C12 0.0159(12) 0.0237(12) 0.0211(12) -0.0016(10) 0.0017(9) -0.0028(9)
C13 0.0162(11) 0.0203(11) 0.0148(11) 0.0015(9) 0.0010(9) -0.0014(9)
C14 0.0191(12) 0.0200(11) 0.0151(11) 0.0023(9) 0.0020(9) -0.0016(9)
C15 0.0202(12) 0.0190(11) 0.0131(10) 0.0001(9) -0.0003(9) -0.0021(9)
C16 0.0194(12) 0.0173(11) 0.0156(11) 0.0004(9) 0.0028(9) -0.0008(9)
C17 0.0169(12) 0.0215(12) 0.0169(11) -0.0007(9) 0.0045(9) -0.0012(9)
C18 0.0177(12) 0.0220(12) 0.0206(12) -0.0001(9) 0.0028(9) 0.0015(9)
C19 0.0168(12) 0.0234(12) 0.0184(11) -0.0009(9) -0.0003(9) 0.0008(9)
C20 0.0183(12) 0.0266(13) 0.0225(12) -0.0057(10) -0.0041(10) 0.0053(10)
C21 0.0197(13) 0.0286(13) 0.0212(12) -0.0066(10) -0.0043(10) 0.0067(10)
C22 0.0217(13) 0.0256(13) 0.0186(12) -0.0056(10) -0.0013(10) 0.0050(10)
C23 0.0283(14) 0.0230(12) 0.0158(11) -0.0040(9) -0.0030(10) 0.0059(10)
C24 0.0341(15) 0.0207(12) 0.0153(11) -0.0006(9) 0.0023(10) 0.0027(11)
C25 0.0256(14) 0.0354(15) 0.0274(14) -0.0037(12) 0.0073(11) -0.0087(12)
C26 0.0278(15) 0.0358(16) 0.0228(13) -0.0030(11) 0.0078(11) -0.0110(12)
C27 0.0207(13) 0.0339(15) 0.0258(13) -0.0045(11) 0.0062(11) -0.0026(11)
C28 0.0169(13) 0.0346(15) 0.0371(16) -0.0013(13) 0.0031(11) 0.0008(11)
C29 0.0183(13) 0.0337(15) 0.0300(15) 0.0009(12) -0.0017(11) 0.0011(11)
C30 0.0191(12) 0.0256(13) 0.0239(13) 0.0002(10) 0.0019(10) -0.0007(10)
C31 0.0184(12) 0.0246(12) 0.0174(11) -0.0011(9) 0.0013(9) -0.0039(9)
C32 0.0187(12) 0.0226(12) 0.0165(11) 0.0004(9) -0.0011(9) 0.0000(9)
C33 0.0157(11) 0.0244(12) 0.0235(12) 0.0025(10) 0.0003(9) 0.0012(10)
C34 0.0169(12) 0.0254(13) 0.0228(12) -0.0009(10) -0.0006(10) 0.0009(10)
C35 0.0195(13) 0.0363(16) 0.0319(15) -0.0082(12) 0.0011(11) 0.0021(11)
C36 0.0182(14) 0.0450(18) 0.0433(18) -0.0146(15) -0.0035(12) -0.0013(12)
C37 0.0234(15) 0.0446(18) 0.0381(17) -0.0153(14) -0.0083(12) 0.0023(13)
C38 0.0254(14) 0.0374(16) 0.0253(14) -0.0113(12) -0.0065(11) 0.0065(12)
C39 0.0342(16) 0.0297(14) 0.0197(12) -0.0047(11) -0.0055(11) 0.0111(12)
C40 0.0468(19) 0.0238(13) 0.0185(12) -0.0020(10) -0.0063(12) 0.0067(12)
C41 0.0323(16) 0.0485(19) 0.0270(15) 0.0001(13) 0.0111(12) -0.0133(14)
C42 0.0291(16) 0.0409(17) 0.0315(15) 0.0022(13) 0.0108(12) -0.0025(13)
C43 0.0299(16) 0.050(2) 0.0353(17) 0.0037(15) 0.0100(13) -0.0013(14)
C44 0.070(3) 0.055(2) 0.055(2) -0.0069(19) 0.035(2) -0.007(2)
C45 0.0282(14) 0.0254(13) 0.0172(12) -0.0028(10) -0.0006(10) 0.0006(11)
C46 0.0290(14) 0.0262(13) 0.0173(12) 0.0006(10) -0.0002(10) -0.0022(11)
C47 0.0351(16) 0.0351(15) 0.0165(12) -0.0009(11) 0.0046(11) -0.0020(12)
C48 0.0338(16) 0.0431(18) 0.0217(13) -0.0024(12) -0.0015(12) -0.0028(13)
C49 0.0175(12) 0.0304(14) 0.0250(13) -0.0022(11) 0.0042(10) 0.0011(10)
C50 0.0213(13) 0.0404(16) 0.0224(13) 0.0006(12) 0.0043(10) 0.0011(12)
C51 0.0240(15) 0.0522(19) 0.0267(15) -0.0053(13) 0.0084(12) -0.0006(13)
C52 0.042(2) 0.088(3) 0.0360(19) -0.002(2) 0.0182(17) -0.001(2)
C53 0.067(3) 0.0320(17) 0.0250(15) -0.0004(13) -0.0117(15) 0.0041(16)
C54 0.044(2) 0.076(3) 0.0300(17) 0.0018(17) 0.0058(15) 0.0168(19)
C55 0.047(2) 0.087(3) 0.0312(18) 0.0055(19) -0.0033(16) 0.020(2)
C56 0.056(2) 0.060(2) 0.0210(15) -0.0023(15) -0.0093(15) 0.0138(19)
N104 0.0333(16) 0.0515(18) 0.0461(17) 0.0230(14) -0.0016(13) -0.0024(13)
N103 0.0451(17) 0.0409(16) 0.0286(14) 0.0016(11) -0.0017(12) -0.0096(13)
N101 0.0278(15) 0.062(2) 0.0483(18) 0.0126(15) -0.0005(13) 0.0039(14)
N102 0.0451(17) 0.0373(15) 0.0317(14) 0.0009(11) -0.0008(12) 0.0007(12)
C101 0.0261(14) 0.0197(12) 0.0243(13) 0.0005(10) 0.0027(10) 0.0000(10)
C102 0.0302(15) 0.0229(13) 0.0218(13) -0.0003(10) 0.0052(11) 0.0001(11)
C103 0.0265(14) 0.0240(13) 0.0264(13) 0.0012(10) 0.0042(11) -0.0009(11)
C104 0.0314(15) 0.0204(12) 0.0227(13) 0.0045(10) 0.0036(11) -0.0026(11)
C105 0.0321(15) 0.0231(13) 0.0229(13) 0.0008(10) 0.0068(11) -0.0019(11)
C106 0.0263(14) 0.0237(13) 0.0279(14) 0.0021(11) 0.0075(11) -0.0014(11)
C107 0.0263(14) 0.0236(13) 0.0295(14) 0.0024(11) 0.0003(11) 0.0006(11)
C108 0.0307(16) 0.0349(16) 0.0321(16) 0.0055(12) -0.0022(12) 0.0019(13)
C109 0.0298(15) 0.0255(14) 0.0295(15) 0.0019(11) -0.0046(12) 0.0010(11)
C110 0.0307(15) 0.0243(13) 0.0267(14) 0.0060(11) 0.0009(11) -0.0046(11)
C111 0.0350(16) 0.0292(15) 0.0249(14) 0.0059(11) -0.0041(12) -0.0082(12)
C112 0.0329(17) 0.0320(15) 0.0283(15) 0.0110(12) -0.0018(12) -0.0048(12)

loop_
_atom_type_symbol
_atom_type_description
_atom_type_scat_dispersion_real
_atom_type_scat_dispersion_imag
_atom_type_scat_source
C C 0.0033 0.0016 'International Tables Vol C Tables 4.2.6.8 and 6.1.1.4'
H H 0.0000 0.0000 'International Tables Vol C Tables 4.2.6.8 and 6.1.1.4'
S S 0.1246 0.1234 'International Tables Vol C Tables 4.2.6.8 and 6.1.1.4'
N N 0.0061 0.0033 'International Tables Vol C Tables 4.2.6.8 and 6.1.1.4'

loop_
_geom_angle_atom_site_label_1
_geom_angle_atom_site_label_2
_geom_angle_atom_site_label_3
_geom_angle
C40 S1 C24 91.97(14)
C8 S2 C25 92.20(14)
C32 S3 C15 91.90(12)
C17 S4 C33 92.06(13)
C7 C1 C6 119.7(2)
C7 C1 C2 120.0(2)
C6 C1 C2 120.3(2)
C10 C2 C1 120.6(2)
C10 C2 C3 120.1(2)
C1 C2 C3 119.2(2)
C13 C3 C2 120.0(2)
C13 C3 C4 120.2(2)
C2 C3 C4 119.7(2)
C16 C4 C5 120.0(2)
C16 C4 C3 120.3(2)
C5 C4 C3 119.6(2)
C19 C5 C4 120.1(2)
C19 C5 C6 120.2(2)
C4 C5 C6 119.6(2)
C22 C6 C1 121.2(2)
C22 C6 C5 119.3(2)
C1 C6 C5 119.5(2)
C1 C7 C8 118.0(2)
C1 C7 C24 117.7(2)
C8 C7 C24 124.2(2)
C9 C8 C7 122.5(2)
C9 C8 S2 111.9(2)
C7 C8 S2 125.5(2)
C8 C9 C10 119.6(2)
C8 C9 C26 110.3(2)
C10 C9 C26 130.1(3)
C2 C10 C9 118.4(2)
C2 C10 C11 117.8(2)
C9 C10 C11 123.7(2)
C27 C11 C12 117.6(2)
C27 C11 C10 122.3(2)
C12 C11 C10 119.8(2)
C30 C12 C11 119.1(2)
C30 C12 C13 121.2(2)
C11 C12 C13 119.5(2)
C3 C13 C14 118.7(2)
C3 C13 C12 118.3(2)
C14 C13 C12 123.0(2)
C15 C14 C13 119.4(2)
C15 C14 C31 111.1(2)
C13 C14 C31 129.3(2)
C14 C15 C16 122.7(2)
C14 C15 S3 111.75(18)
C16 C15 S3 125.5(2)
C4 C16 C15 117.7(2)
C4 C16 C17 117.6(2)
C15 C16 C17 124.6(2)
C18 C17 C16 122.1(2)
C18 C17 S4 111.08(19)
C16 C17 S4 126.77(19)
C17 C18 C19 119.4(2)
C17 C18 C34 111.6(2)
C19 C18 C34 128.9(2)
C5 C19 C18 119.1(2)
C5 C19 C20 117.8(2)
C18 C19 C20 123.0(2)
C21 C20 C35 119.2(2)
C21 C20 C19 119.6(2)
C35 C20 C19 120.8(3)
C38 C21 C20 117.8(3)
C38 C21 C22 122.7(3)
C20 C21 C22 119.1(2)
C6 C22 C23 118.2(2)
C6 C22 C21 118.4(2)
C23 C22 C21 123.3(2)
C24 C23 C22 119.3(2)
C24 C23 C39 110.6(3)
C22 C23 C39 130.0(3)
C23 C24 C7 122.6(2)
C23 C24 S1 111.7(2)
C7 C24 S1 125.7(2)
C26 C25 C41 129.7(3)
C26 C25 S2 111.2(2)
C41 C25 S2 119.2(2)
C25 C26 C9 114.4(3)
C28 C27 C11 122.0(3)
C27 C28 C29 120.2(3)
C30 C29 C28 119.6(3)
C29 C30 C12 121.4(3)
C32 C31 C14 113.1(2)
C31 C32 C45 128.6(2)
C31 C32 S3 112.02(19)
C45 C32 S3 119.4(2)
C34 C33 C49 126.7(2)
C34 C33 S4 111.3(2)
C49 C33 S4 121.8(2)
C33 C34 C18 113.9(2)
C36 C35 C20 121.3(3)
C35 C36 C37 119.6(3)
C38 C37 C36 119.9(3)
C37 C38 C21 122.2(3)
C40 C39 C23 114.0(3)
C39 C40 C53 131.3(3)
C39 C40 S1 111.7(2)
C53 C40 S1 117.0(3)
C25 C41 C42 113.3(3)
C41 C42 C43 113.6(3)
C44 C43 C42 112.6(3)
C32 C45 C46 112.9(2)
C47 C46 C45 113.9(2)
C48 C47 C46 114.0(2)
C33 C49 C50 115.8(2)
C49 C50 C51 110.6(2)
C52 C51 C50 113.6(3)
C54 C53 C40 113.3(3)
C53 C54 C55 112.8(3)
C56 C55 C54 113.8(3)
C107 C101 C102 121.2(3)
C107 C101 C106 120.5(3)
C102 C101 C106 118.3(3)
C103 C102 C101 120.8(3)
C102 C103 C104 121.0(3)
C110 C104 C103 121.9(3)
C110 C104 C105 120.0(3)
C103 C104 C105 118.0(3)
C106 C105 C104 121.2(3)
C105 C106 C101 120.7(3)
C101 C107 C109 123.5(3)
C101 C107 C108 120.4(3)
C109 C107 C108 116.0(3)
N101 C108 C107 177.1(4)
N102 C109 C107 178.2(3)
C104 C110 C111 121.3(3)
C104 C110 C112 124.2(3)
C111 C110 C112 114.5(3)
N103 C111 C110 178.8(3)
N104 C112 C110 177.9(4)

loop_
_geom_bond_atom_site_label_1
_geom_bond_atom_site_label_2
_geom_bond_distance
S1 C40 1.730(3)
S1 C24 1.739(3)
S2 C8 1.729(3)
S2 C25 1.740(3)
S3 C32 1.732(3)
S3 C15 1.733(2)
S4 C17 1.735(2)
S4 C33 1.743(3)
C1 C7 1.421(3)
C1 C6 1.433(4)
C1 C2 1.442(4)
C2 C10 1.418(4)
C2 C3 1.443(3)
C3 C13 1.413(3)
C3 C4 1.443(3)
C4 C16 1.417(3)
C4 C5 1.441(3)
C5 C19 1.401(4)
C5 C6 1.443(3)
C6 C22 1.414(3)
C7 C8 1.420(4)
C7 C24 1.430(4)
C8 C9 1.406(4)
C9 C10 1.433(4)
C9 C26 1.449(4)
C10 C11 1.457(4)
C11 C27 1.419(4)
C11 C12 1.424(4)
C12 C30 1.417(4)
C12 C13 1.449(4)
C13 C14 1.434(3)
C14 C15 1.400(4)
C14 C31 1.448(3)
C15 C16 1.422(3)
C16 C17 1.429(3)
C17 C18 1.398(4)
C18 C19 1.423(3)
C18 C34 1.439(4)
C19 C20 1.455(4)
C20 C21 1.415(4)
C20 C35 1.416(4)
C21 C38 1.414(4)
C21 C22 1.450(4)
C22 C23 1.434(4)
C23 C24 1.399(4)
C23 C39 1.448(4)
C25 C26 1.360(4)
C25 C41 1.495(4)
C27 C28 1.376(4)
C28 C29 1.394(4)
C29 C30 1.383(4)
C31 C32 1.368(4)
C32 C45 1.498(4)
C33 C34 1.356(4)
C33 C49 1.495(4)
C35 C36 1.380(4)
C36 C37 1.399(5)
C37 C38 1.372(5)
C39 C40 1.361(4)
C40 C53 1.513(4)
C41 C42 1.521(4)
C42 C43 1.521(4)
C43 C44 1.513(5)
C45 C46 1.526(4)
C46 C47 1.524(4)
C47 C48 1.513(4)
C49 C50 1.524(4)
C50 C51 1.526(4)
C51 C52 1.520(5)
C53 C54 1.484(6)
C54 C55 1.549(5)
C55 C56 1.502(5)
N104 C112 1.148(4)
N103 C111 1.141(4)
N101 C108 1.147(4)
N102 C109 1.155(4)
C101 C107 1.387(4)
C101 C102 1.441(4)
C101 C106 1.443(4)
C102 C103 1.356(4)
C103 C104 1.438(4)
C104 C110 1.382(4)
C104 C105 1.443(4)
C105 C106 1.351(4)
C107 C109 1.428(4)
C107 C108 1.435(4)
C110 C111 1.435(4)
C110 C112 1.439(4)
